data_4339107
loop_
_publ_author_name
'Eckenhoff, William T.'
'Pintauer, Tomislav'

_publ_section_title
;
 Atom transfer radical addition in the presence of catalytic amounts of
 copper(I/II) complexes with tris(2-pyridylmethyl)amine.
;
_journal_issue 15
_journal_name_full 'Inorganic chemistry'
_journal_page_first 5844
_journal_page_last 5846
_journal_paper_doi 10.1021/ic700908m
_journal_volume 46
_journal_year 2007
_chemical_formula_moiety 'C18 H18 Cl Cu N4, Cl'
_chemical_formula_sum 'C18 H18 Cl2 Cu N4'
_chemical_formula_weight 424.81
_chemical_name_systematic
; 
 ? 
;
_space_group_IT_number 198
_symmetry_cell_setting cubic
_symmetry_space_group_name_Hall 'P 2ac 2ab 3'
_symmetry_space_group_name_H-M 'P 21 3'
_atom_sites_solution_hydrogens geom
_atom_sites_solution_primary direct
_atom_sites_solution_secondary difmap
_audit_creation_method SHELXL-97
_cell_angle_alpha 90.00
_cell_angle_beta 90.00
_cell_angle_gamma 90.00
_cell_formula_units_Z 4
_cell_length_a 12.41570(10)
_cell_length_b 12.41570(10)
_cell_length_c 12.41570(10)
_cell_measurement_reflns_used 9852
_cell_measurement_temperature 150(2)
_cell_measurement_theta_max 32.53
_cell_measurement_theta_min 2.32
_cell_volume 1913.88(3)
_computing_cell_refinement 'SAINT (Bruker, 1998)'
_computing_data_collection 'SMART (Bruker, 1998)'
_computing_data_reduction SAINT
_computing_molecular_graphics 'SHELXTL (Sheldrick, 2000)'
_computing_publication_material SHELXTL
_computing_structure_refinement 'SHELXL-97 (Sheldrick, 1997)'
_computing_structure_solution 'SHELXS-97 (Sheldrick, 1997)'
_diffrn_ambient_temperature 150(2)
_diffrn_measured_fraction_theta_full 0.994
_diffrn_measured_fraction_theta_max 0.994
_diffrn_measurement_device_type 'Bruker Smart ApexII'
_diffrn_measurement_method '\f and \w Scans'
_diffrn_radiation_monochromator graphite
_diffrn_radiation_source 'fine-focus sealed tube'
_diffrn_radiation_type MoK\a
_diffrn_radiation_wavelength 0.71073
_diffrn_reflns_av_R_equivalents 0.0306
_diffrn_reflns_av_sigmaI/netI 0.0181
_diffrn_reflns_limit_h_max 18
_diffrn_reflns_limit_h_min -18
_diffrn_reflns_limit_k_max 18
_diffrn_reflns_limit_k_min -18
_diffrn_reflns_limit_l_max 18
_diffrn_reflns_limit_l_min -18
_diffrn_reflns_number 35485
_diffrn_reflns_theta_full 32.79
_diffrn_reflns_theta_max 32.79
_diffrn_reflns_theta_min 2.32
_diffrn_standards_interval_count 0
_diffrn_standards_interval_time 0
_diffrn_standards_number 2342
_exptl_absorpt_coefficient_mu 1.428
_exptl_absorpt_correction_T_max 0.767
_exptl_absorpt_correction_T_min 0.545
_exptl_absorpt_correction_type multi-scan
_exptl_absorpt_process_details 'SADABS (Sheldrick, 2002)'
_exptl_crystal_colour green
_exptl_crystal_density_diffrn 1.474
_exptl_crystal_density_method 'not measured'
_exptl_crystal_description rhomboids
_exptl_crystal_F_000 868
_exptl_crystal_size_max 0.460
_exptl_crystal_size_mid 0.360
_exptl_crystal_size_min 0.186
_refine_diff_density_max 0.266
_refine_diff_density_min -0.220
_refine_diff_density_rms 0.041
_refine_ls_abs_structure_details 'Flack H D (1983), Acta Cryst. A39, 876-881'
_refine_ls_abs_structure_Flack 0.011(7)
_refine_ls_extinction_method none
_refine_ls_goodness_of_fit_ref 1.054
_refine_ls_hydrogen_treatment constr
_refine_ls_matrix_type full
_refine_ls_number_parameters 76
_refine_ls_number_reflns 2342
_refine_ls_number_restraints 0
_refine_ls_restrained_S_all 1.054
_refine_ls_R_factor_all 0.0184
_refine_ls_R_factor_gt 0.0170
_refine_ls_shift/su_max 0.001
_refine_ls_shift/su_mean 0.000
_refine_ls_structure_factor_coef Fsqd
_refine_ls_weighting_details 'calc w=1/[\s^2^(Fo^2^)+(0.0260P)^2^+0.1634P] where P=(Fo^2^+2Fc^2^)/3'
_refine_ls_weighting_scheme calc
_refine_ls_wR_factor_gt 0.0455
_refine_ls_wR_factor_ref 0.0460
_reflns_number_gt 2253
_reflns_number_total 2342
_reflns_threshold_expression >2sigma(I)
_cod_data_source_file ic700908m-file006.cif
_cod_data_source_block CuTPMACl2
_cod_database_code 4339107

loop_
_symmetry_equiv_pos_as_xyz
'x, y, z'
'-x+1/2, -y, z+1/2'
'-x, y+1/2, -z+1/2'
'x+1/2, -y+1/2, -z'
'z, x, y'
'z+1/2, -x+1/2, -y'
'-z+1/2, -x, y+1/2'
'-z, x+1/2, -y+1/2'
'y, z, x'
'-y, z+1/2, -x+1/2'
'y+1/2, -z+1/2, -x'
'-y+1/2, -z, x+1/2'

loop_
_atom_site_label
_atom_site_type_symbol
_atom_site_fract_x
_atom_site_fract_y
_atom_site_fract_z
_atom_site_U_iso_or_equiv
_atom_site_adp_type
_atom_site_occupancy
_atom_site_symmetry_multiplicity
_atom_site_calc_flag
_atom_site_refinement_flags
C1 C 0.83570(8) 0.47557(8) 0.02500(8) 0.02029(18) Uani 1 1 d .
H1A H 0.8093 0.4340 -0.0357 0.024 Uiso 1 1 calc R
H1B H 0.8752 0.5370 -0.0027 0.024 Uiso 1 1 calc R
Cu1 Cu 0.812686(9) 0.312686(9) 0.187314(9) 0.01698(5) Uani 1 3 d S
Cl2 Cl 0.080044(18) 0.580044(18) 0.919956(18) 0.01813(7) Uani 1 3 d S
Cl1 Cl 0.708668(18) 0.208668(18) 0.291333(18) 0.02607(9) Uani 1 3 d S
N1 N 0.90793(6) 0.40793(6) 0.09207(6) 0.0170(2) Uani 1 3 d S
N2 N 0.71054(6) 0.44387(6) 0.16961(6) 0.01757(15) Uani 1 1 d .
C3 C 0.69161(9) 0.61170(8) 0.07628(8) 0.02322(18) Uani 1 1 d .
H3 H 0.7158 0.6589 0.0234 0.028 Uiso 1 1 calc R
C5 C 0.56958(9) 0.56573(8) 0.21832(9) 0.02335(19) Uani 1 1 d .
H5 H 0.5104 0.5815 0.2615 0.028 Uiso 1 1 calc R
C2 C 0.74257(8) 0.51361(8) 0.09235(8) 0.01823(17) Uani 1 1 d .
C6 C 0.62499(8) 0.46917(8) 0.23082(8) 0.01959(18) Uani 1 1 d .
H6 H 0.6021 0.4207 0.2831 0.024 Uiso 1 1 calc R
C4 C 0.60384(9) 0.63842(9) 0.14032(9) 0.0254(2) Uani 1 1 d .
H4 H 0.5686 0.7039 0.1312 0.031 Uiso 1 1 calc R

loop_
_atom_site_aniso_label
_atom_site_aniso_U_11
_atom_site_aniso_U_22
_atom_site_aniso_U_33
_atom_site_aniso_U_23
_atom_site_aniso_U_13
_atom_site_aniso_U_12
C1 0.0208(4) 0.0221(4) 0.0179(4) 0.0062(3) 0.0021(3) -0.0001(3)
Cu1 0.01698(5) 0.01698(5) 0.01698(5) 0.00310(4) 0.00310(4) -0.00310(4)
Cl2 0.01813(7) 0.01813(7) 0.01813(7) 0.00125(7) 0.00125(7) -0.00125(7)
Cl1 0.02607(9) 0.02607(9) 0.02607(9) 0.00719(8) 0.00719(8) -0.00719(8)
N1 0.0170(2) 0.0170(2) 0.0170(2) 0.0018(3) 0.0018(3) -0.0018(3)
N2 0.0179(3) 0.0174(3) 0.0175(3) 0.0020(3) 0.0019(3) -0.0009(3)
C3 0.0249(4) 0.0200(4) 0.0248(4) 0.0057(3) -0.0009(4) 0.0001(4)
C5 0.0224(4) 0.0224(4) 0.0253(4) -0.0024(4) 0.0027(4) 0.0025(3)
C2 0.0182(4) 0.0187(4) 0.0179(4) 0.0032(3) -0.0001(3) -0.0012(3)
C6 0.0200(4) 0.0196(4) 0.0192(4) -0.0001(3) 0.0029(3) -0.0008(3)
C4 0.0259(5) 0.0199(4) 0.0306(5) 0.0013(4) -0.0027(4) 0.0041(4)

loop_
_atom_type_symbol
_atom_type_description
_atom_type_scat_dispersion_real
_atom_type_scat_dispersion_imag
_atom_type_scat_source
C C 0.0033 0.0016 'International Tables Vol C Tables 4.2.6.8 and 6.1.1.4'
H H 0.0000 0.0000 'International Tables Vol C Tables 4.2.6.8 and 6.1.1.4'
N N 0.0061 0.0033 'International Tables Vol C Tables 4.2.6.8 and 6.1.1.4'
Cl Cl 0.1484 0.1585 'International Tables Vol C Tables 4.2.6.8 and 6.1.1.4'
Cu Cu 0.3201 1.2651 'International Tables Vol C Tables 4.2.6.8 and 6.1.1.4'

loop_
_geom_angle_atom_site_label_1
_geom_angle_atom_site_label_2
_geom_angle_atom_site_label_3
_geom_angle
_geom_angle_site_symmetry_1
_geom_angle_site_symmetry_3
N1 C1 C2 109.29(8) . .
N1 C1 H1A 109.8 . .
C2 C1 H1A 109.8 . .
N1 C1 H1B 109.8 . .
C2 C1 H1B 109.8 . .
H1A C1 H1B 108.3 . .
N1 Cu1 N2 80.71(2) . 11_556
N1 Cu1 N2 80.71(2) . 8_645
N2 Cu1 N2 117.448(12) 11_556 8_645
N1 Cu1 N2 80.71(2) . .
N2 Cu1 N2 117.447(12) 11_556 .
N2 Cu1 N2 117.447(12) 8_645 .
N1 Cu1 Cl1 180.000(19) . .
N2 Cu1 Cl1 99.29(2) 11_556 .
N2 Cu1 Cl1 99.29(2) 8_645 .
N2 Cu1 Cl1 99.29(2) . .
C1 N1 C1 111.31(6) . 11_556
C1 N1 C1 111.30(6) . 8_645
C1 N1 C1 111.31(6) 11_556 8_645
C1 N1 Cu1 107.57(6) . .
C1 N1 Cu1 107.57(6) 11_556 .
C1 N1 Cu1 107.57(6) 8_645 .
C6 N2 C2 118.96(8) . .
C6 N2 Cu1 127.34(6) . .
C2 N2 Cu1 113.45(6) . .
C2 C3 C4 119.02(9) . .
C2 C3 H3 120.5 . .
C4 C3 H3 120.5 . .
C4 C5 C6 119.07(10) . .
C4 C5 H5 120.5 . .
C6 C5 H5 120.5 . .
N2 C2 C3 122.03(9) . .
N2 C2 C1 114.82(8) . .
C3 C2 C1 123.14(9) . .
N2 C6 C5 121.97(9) . .
N2 C6 H6 119.0 . .
C5 C6 H6 119.0 . .
C3 C4 C5 118.93(9) . .
C3 C4 H4 120.5 . .
C5 C4 H4 120.5 . .

loop_
_geom_bond_atom_site_label_1
_geom_bond_atom_site_label_2
_geom_bond_distance
_geom_bond_site_symmetry_2
C1 N1 1.4842(11) .
C1 C2 1.5031(14) .
C1 H1A 0.9700 .
C1 H1B 0.9700 .
Cu1 N1 2.0481(14) .
Cu1 N2 2.0759(8) 11_556
Cu1 N2 2.0759(8) 8_645
Cu1 N2 2.0759(8) .
Cu1 Cl1 2.2369(4) .
N1 C1 1.4842(11) 11_556
N1 C1 1.4843(11) 8_645
N2 C6 1.3432(12) .
N2 C2 1.3520(12) .
C3 C2 1.3869(14) .
C3 C4 1.3893(16) .
C3 H3 0.9300 .
C5 C4 1.3903(15) .
C5 C6 1.3910(14) .
C5 H5 0.9300 .
C6 H6 0.9300 .
C4 H4 0.9300 .
